data_2002945
loop_
_publ_author_name
'Darlington, C. N. W.'
'Knight, K. S.'

_publ_section_title
;
 High-temperature phases of NaNbO~3~ and NaTaO~3~
;
_journal_issue 1
_journal_name_full 'Acta Crystallographica Section B'
_journal_page_first 24
_journal_page_last 30
_journal_paper_doi 10.1107/S010876819800963X
_journal_volume 55
_journal_year 1999
_chemical_formula_moiety 'Na1 O3 Ta1 '
_chemical_formula_sum 'Na O3 Ta'
_symmetry_cell_setting tetragonal
_symmetry_space_group_name_Hall '-P 4 2ab'
_symmetry_space_group_name_H-M 'P 4/m b m'
_cell_angle_alpha 90.00
_cell_angle_beta 90.00
_cell_angle_gamma 90.00
_cell_formula_units_Z 2
_cell_length_a 5.55465(2)
_cell_length_b 5.55465(2)
_cell_length_c 3.93426(2)
_cell_measurement_temperature 878
_cell_volume 121.3882(9)
_diffrn_radiation_probe neutron
_diffrn_radiation_type neutron
_cod_data_source_file bm0015.cif
_cod_data_source_block Ta878
_cod_original_formula_sum 'Na1 O3  Ta1 '
_cod_database_code 2002945

loop_
_symmetry_equiv_pos_as_xyz
'x, y, z'
'-y, x, z'
'-x, -y, z'
'y, -x, z'
'x+1/2, -y+1/2, -z'
'-x+1/2, y+1/2, -z'
'y+1/2, x+1/2, -z'
'-y+1/2, -x+1/2, -z'

loop_
_atom_site_label
_atom_site_fract_x
_atom_site_fract_y
_atom_site_fract_z
Ta .0 .0 .0
Na .0 .5 .5
O1 .0 .0 .5
O2 .2713(2) .2287(2) .0
